data_7243584
loop_
_publ_author_name
'Liu, Ya'
'Ren, Li'
'Cui, Guang-Hua'

_publ_section_title
;
 Two Co(ii)-based coordination polymers as multi-responsive luminescent
 sensors for the detection of levofloxacin, benzaldehyde and Fe3+ ions in
 water media
;
_journal_issue 42
_journal_name_full CrystEngComm
_journal_page_first 7485
_journal_page_last 7495
_journal_paper_doi 10.1039/D1CE01169C
_journal_volume 23
_journal_year 2021
_chemical_formula_sum 'C28.5 H21 Co N3 O5'
_chemical_formula_weight 544.41
_space_group_crystal_system monoclinic
_space_group_IT_number 15
_space_group_name_Hall '-C 2yc'
_space_group_name_H-M_alt 'C 1 2/c 1'
_atom_sites_solution_hydrogens geom
_audit_creation_method SHELXL-2018/3
_audit_update_record
;
2021-07-03 deposited with the CCDC.	2021-09-24 downloaded from the CCDC.
;
_cell_angle_alpha 90
_cell_angle_beta 107.237(6)
_cell_angle_gamma 90
_cell_formula_units_Z 8
_cell_length_a 12.6009(7)
_cell_length_b 30.1566(12)
_cell_length_c 13.5693(8)
_cell_measurement_temperature 293(2)
_cell_volume 4924.8(5)
_computing_structure_refinement 'SHELXL-2018/3 (Sheldrick, 2018)'
_computing_structure_solution 'SHELXT 2018/2 (Sheldrick, 2018)'
_diffrn_ambient_temperature 293(2)
_diffrn_measured_fraction_theta_full 0.993
_diffrn_measured_fraction_theta_max 0.948
_diffrn_radiation_type MoK\a
_diffrn_radiation_wavelength 0.71073
_diffrn_reflns_av_R_equivalents 0.0397
_diffrn_reflns_av_unetI/netI 0.0376
_diffrn_reflns_Laue_measured_fraction_full 0.993
_diffrn_reflns_Laue_measured_fraction_max 0.948
_diffrn_reflns_limit_h_max 17
_diffrn_reflns_limit_h_min -18
_diffrn_reflns_limit_k_max 42
_diffrn_reflns_limit_k_min -42
_diffrn_reflns_limit_l_max 19
_diffrn_reflns_limit_l_min -17
_diffrn_reflns_number 34509
_diffrn_reflns_point_group_measured_fraction_full 0.993
_diffrn_reflns_point_group_measured_fraction_max 0.948
_diffrn_reflns_theta_full 25.242
_diffrn_reflns_theta_max 30.546
_diffrn_reflns_theta_min 2.072
_exptl_absorpt_coefficient_mu 0.743
_exptl_crystal_density_diffrn 1.469
_exptl_crystal_F_000 2240
_refine_diff_density_max 0.615
_refine_diff_density_min -0.578
_refine_diff_density_rms 0.058
_refine_ls_extinction_method none
_refine_ls_goodness_of_fit_ref 1.037
_refine_ls_hydrogen_treatment constr
_refine_ls_matrix_type full
_refine_ls_number_parameters 340
_refine_ls_number_reflns 7162
_refine_ls_number_restraints 0
_refine_ls_restrained_S_all 1.037
_refine_ls_R_factor_all 0.0824
_refine_ls_R_factor_gt 0.0519
_refine_ls_shift/su_max 0.002
_refine_ls_shift/su_mean 0.000
_refine_ls_structure_factor_coef Fsqd
_refine_ls_weighting_details 'w=1/[\s^2^(Fo^2^)+(0.0599P)^2^+3.3064P] where P=(Fo^2^+2Fc^2^)/3'
_refine_ls_weighting_scheme calc
_refine_ls_wR_factor_gt 0.1159
_refine_ls_wR_factor_ref 0.1274
_reflns_Friedel_coverage 0.000
_reflns_number_gt 4979
_reflns_number_total 7162
_reflns_threshold_expression 'I > 2\s(I)'
_cod_data_source_file d1ce01169c1.cif
_cod_data_source_block sys-85-2
_cod_depositor_comments 'Adding full bibliography for 7243583--7243584.cif.'
_cod_original_sg_symbol_H-M 'C 2/c'
_cod_original_formula_sum 'C28.50 H21 Co N3 O5'
_cod_database_code 7243584
_shelx_shelxl_version_number 2018/3
_shelx_space_group_comment
;
The symmetry employed for this shelxl refinement is uniquely defined
by the following loop, which should always be used as a source of
symmetry information in preference to the above space-group names.
They are only intended as comments.
;

loop_
_space_group_symop_operation_xyz
'x, y, z'
'-x, y, -z+1/2'
'x+1/2, y+1/2, z'
'-x+1/2, y+1/2, -z+1/2'
'-x, -y, -z'
'x, -y, z-1/2'
'-x+1/2, -y+1/2, -z'
'x+1/2, -y+1/2, z-1/2'

loop_
_atom_site_label
_atom_site_type_symbol
_atom_site_fract_x
_atom_site_fract_y
_atom_site_fract_z
_atom_site_U_iso_or_equiv
_atom_site_adp_type
_atom_site_occupancy
_atom_site_site_symmetry_order
_atom_site_calc_flag
_atom_site_refinement_flags_posn
_atom_site_refinement_flags_adp
_atom_site_refinement_flags_occupancy
_atom_site_disorder_assembly
_atom_site_disorder_group
Co1 Co 0.000000 0.71011(2) 0.750000 0.03496(12) Uani 1 2 d S T P . .
Co2 Co 0.500000 0.99370(2) 0.750000 0.03947(12) Uani 1 2 d S T P . .
O1 O 0.05446(14) 0.66915(6) 0.66442(15) 0.0568(5) Uani 1 1 d . . . . .
O5 O 0.87030(14) 0.50491(6) 0.61560(15) 0.0553(5) Uani 1 1 d . . . . .
O3 O 0.38425(14) 0.58469(7) 0.44054(14) 0.0641(6) Uani 1 1 d . . . . .
O2 O 0.11877(17) 0.73009(6) 0.60937(15) 0.0638(5) Uani 1 1 d . . . . .
N1 N 0.13244(15) 0.74703(6) 0.83096(15) 0.0416(4) Uani 1 1 d . . . . .
O4 O 0.86022(15) 0.53843(6) 0.75492(18) 0.0693(6) Uani 1 1 d . . . . .
N3 N 0.42657(15) 0.94462(6) 0.81884(16) 0.0434(4) Uani 1 1 d . . . . .
N2 N 0.23693(16) 0.80522(6) 0.89806(15) 0.0441(4) Uani 1 1 d . . . . .
C5 C 0.31848(18) 0.60992(8) 0.48698(18) 0.0443(5) Uani 1 1 d . . . . .
C2 C 0.18188(16) 0.66046(7) 0.56749(17) 0.0364(4) Uani 1 1 d . . . . .
C7 C 0.18786(18) 0.61512(8) 0.58281(18) 0.0418(5) Uani 1 1 d . . . . .
H7 H 0.146313 0.601662 0.620824 0.050 Uiso 1 1 calc R U . . .
C18 C 0.24430(18) 0.73570(7) 0.84704(17) 0.0400(5) Uani 1 1 d . . . . .
C12 C 0.70277(18) 0.54402(7) 0.6042(2) 0.0452(6) Uani 1 1 d . . . . .
C9 C 0.48857(18) 0.57184(8) 0.50052(19) 0.0451(5) Uani 1 1 d . . . . .
C11 C 0.65957(19) 0.53718(8) 0.4995(2) 0.0491(6) Uani 1 1 d . . . . .
H11 H 0.702689 0.523047 0.463938 0.059 Uiso 1 1 calc R U . . .
C6 C 0.2561(2) 0.58965(8) 0.5413(2) 0.0485(6) Uani 1 1 d . . . . .
H6 H 0.259376 0.559058 0.550364 0.058 Uiso 1 1 calc R U . . .
C4 C 0.3117(2) 0.65454(9) 0.4691(2) 0.0514(6) Uani 1 1 d . . . . .
H4 H 0.352616 0.667747 0.430226 0.062 Uiso 1 1 calc R U . . .
C3 C 0.2433(2) 0.67979(8) 0.5096(2) 0.0476(6) Uani 1 1 d . . . . .
H3 H 0.238432 0.710205 0.497850 0.057 Uiso 1 1 calc R U . . .
C17 C 0.13230(19) 0.78853(7) 0.86230(19) 0.0422(5) Uani 1 1 d . . . . .
C10 C 0.5532(2) 0.55096(8) 0.4461(2) 0.0494(6) Uani 1 1 d . . . . .
H10 H 0.525101 0.546407 0.375372 0.059 Uiso 1 1 calc R U . . .
C1 C 0.11357(19) 0.68952(9) 0.61569(19) 0.0470(6) Uani 1 1 d . . . . .
C25 C 0.32828(18) 0.87890(8) 0.90619(18) 0.0415(5) Uani 1 1 d . . . . .
C19 C 0.3096(2) 0.77233(8) 0.88746(19) 0.0456(5) Uani 1 1 d . . . . .
C28 C 0.4465(2) 0.94145(8) 0.9203(2) 0.0490(6) Uani 1 1 d . . . . .
H28 H 0.494136 0.962010 0.962045 0.059 Uiso 1 1 calc R U . . .
C14 C 0.81758(19) 0.52867(7) 0.6620(2) 0.0489(6) Uani 1 1 d . . . . .
C23 C 0.2930(2) 0.69663(8) 0.82867(19) 0.0486(6) Uani 1 1 d . . . . .
H23 H 0.250924 0.671400 0.804351 0.058 Uiso 1 1 calc R U . . .
C29 C 0.3999(2) 0.90910(8) 0.9672(2) 0.0470(6) Uani 1 1 d . . . . .
H29 H 0.416922 0.907869 1.038697 0.056 Uiso 1 1 calc R U . . .
C8 C 0.5298(2) 0.57878(9) 0.6044(2) 0.0536(7) Uani 1 1 d . . . . .
H8 H 0.486440 0.592642 0.640059 0.064 Uiso 1 1 calc R U . . .
C13 C 0.6372(2) 0.56496(9) 0.6564(2) 0.0551(7) Uani 1 1 d . . . . .
H13 H 0.665520 0.569823 0.727023 0.066 Uiso 1 1 calc R U . . .
C15 C 0.000000 0.84266(11) 0.750000 0.0644(12) Uani 1 2 d S T P . .
H15A H -0.062386 0.861663 0.749134 0.077 Uiso 0.5 1 calc R U P . .
H15B H 0.062385 0.861664 0.750868 0.077 Uiso 0.5 1 calc R U P . .
C16 C 0.0301(2) 0.81532(8) 0.8488(2) 0.0569(7) Uani 1 1 d . . . . .
H16A H 0.040861 0.835059 0.907389 0.068 Uiso 1 1 calc R U . . .
H16B H -0.031234 0.795663 0.847605 0.068 Uiso 1 1 calc R U . . .
C24 C 0.2732(2) 0.84570(9) 0.9574(2) 0.0530(6) Uani 1 1 d . . . . .
H24A H 0.324627 0.837778 1.023708 0.064 Uiso 1 1 calc R U . . .
H24B H 0.209118 0.859577 0.970336 0.064 Uiso 1 1 calc R U . . .
C27 C 0.3598(2) 0.91418(10) 0.7611(2) 0.0634(8) Uani 1 1 d . . . . .
H27 H 0.346402 0.915223 0.689952 0.076 Uiso 1 1 calc R U . . .
C26 C 0.3097(2) 0.88142(10) 0.8014(2) 0.0654(8) Uani 1 1 d . . . . .
H26 H 0.263396 0.860959 0.758009 0.078 Uiso 1 1 calc R U . . .
C22 C 0.4070(2) 0.69692(10) 0.8482(3) 0.0679(8) Uani 1 1 d . . . . .
H22 H 0.442261 0.671253 0.836269 0.082 Uiso 1 1 calc R U . . .
C20 C 0.4242(2) 0.77231(11) 0.9059(2) 0.0670(8) Uani 1 1 d . . . . .
H20 H 0.467014 0.797227 0.931394 0.080 Uiso 1 1 calc R U . . .
C21 C 0.4705(3) 0.73418(12) 0.8849(3) 0.0829(11) Uani 1 1 d . . . . .
H21 H 0.546785 0.733070 0.895507 0.099 Uiso 1 1 calc R U . . .

loop_
_atom_site_aniso_label
_atom_site_aniso_U_11
_atom_site_aniso_U_22
_atom_site_aniso_U_33
_atom_site_aniso_U_23
_atom_site_aniso_U_13
_atom_site_aniso_U_12
Co1 0.0301(2) 0.02886(19) 0.0538(3) 0.000 0.02451(18) 0.000
Co2 0.0267(2) 0.0319(2) 0.0619(3) 0.000 0.01625(18) 0.000
O1 0.0395(9) 0.0681(11) 0.0711(12) -0.0224(9) 0.0292(9) 0.0027(8)
O5 0.0393(9) 0.0542(10) 0.0772(13) 0.0139(9) 0.0245(9) 0.0213(7)
O3 0.0396(10) 0.0971(14) 0.0535(11) -0.0223(10) 0.0105(8) 0.0288(9)
O2 0.0748(13) 0.0512(11) 0.0629(12) -0.0014(9) 0.0165(10) 0.0313(9)
N1 0.0396(10) 0.0372(9) 0.0575(12) -0.0079(8) 0.0290(9) -0.0103(7)
O4 0.0431(11) 0.0617(12) 0.0932(16) -0.0176(11) 0.0046(10) 0.0163(9)
N3 0.0344(10) 0.0390(10) 0.0572(13) -0.0003(8) 0.0140(8) -0.0087(7)
N2 0.0475(11) 0.0407(10) 0.0477(12) -0.0045(8) 0.0196(9) -0.0148(8)
C5 0.0272(11) 0.0621(15) 0.0430(13) -0.0099(10) 0.0094(9) 0.0139(9)
C2 0.0272(10) 0.0418(11) 0.0399(12) -0.0032(9) 0.0094(8) 0.0079(8)
C7 0.0370(12) 0.0456(12) 0.0464(14) 0.0005(10) 0.0180(10) 0.0043(9)
C18 0.0396(12) 0.0445(12) 0.0376(12) 0.0033(9) 0.0142(9) -0.0034(9)
C12 0.0326(12) 0.0337(11) 0.0706(17) -0.0009(10) 0.0173(11) 0.0082(8)
C9 0.0316(11) 0.0464(12) 0.0589(15) -0.0069(11) 0.0157(10) 0.0108(9)
C11 0.0412(13) 0.0433(12) 0.0701(18) -0.0022(11) 0.0275(12) 0.0130(10)
C6 0.0484(14) 0.0400(12) 0.0580(16) -0.0004(10) 0.0172(11) 0.0132(10)
C4 0.0388(13) 0.0633(16) 0.0599(16) -0.0048(12) 0.0267(11) -0.0034(11)
C3 0.0470(14) 0.0385(12) 0.0617(16) -0.0008(10) 0.0230(11) 0.0016(9)
C17 0.0455(13) 0.0398(11) 0.0516(14) -0.0066(10) 0.0304(10) -0.0137(9)
C10 0.0441(13) 0.0533(14) 0.0548(15) -0.0063(11) 0.0209(11) 0.0123(10)
C1 0.0323(12) 0.0617(15) 0.0439(14) -0.0090(11) 0.0068(9) 0.0165(10)
C25 0.0404(12) 0.0409(11) 0.0443(13) -0.0029(10) 0.0139(10) -0.0115(9)
C19 0.0426(13) 0.0494(13) 0.0416(13) 0.0044(10) 0.0074(10) -0.0065(10)
C28 0.0486(14) 0.0421(12) 0.0600(17) -0.0148(11) 0.0220(12) -0.0161(10)
C14 0.0354(12) 0.0322(11) 0.079(2) 0.0044(11) 0.0173(12) 0.0071(9)
C23 0.0460(14) 0.0471(13) 0.0503(15) 0.0032(11) 0.0105(11) 0.0029(10)
C29 0.0482(14) 0.0481(13) 0.0466(14) -0.0099(10) 0.0169(11) -0.0136(10)
C8 0.0369(13) 0.0643(16) 0.0600(17) -0.0151(13) 0.0148(11) 0.0180(11)
C13 0.0406(14) 0.0614(16) 0.0601(17) -0.0116(12) 0.0097(11) 0.0158(11)
C15 0.046(2) 0.0309(16) 0.130(4) 0.000 0.048(2) 0.000
C16 0.0520(15) 0.0419(13) 0.095(2) -0.0243(13) 0.0501(15) -0.0159(10)
C24 0.0665(17) 0.0503(14) 0.0464(15) -0.0080(11) 0.0231(12) -0.0237(12)
C27 0.0630(17) 0.0765(18) 0.0441(15) 0.0047(13) 0.0059(12) -0.0386(15)
C26 0.0684(19) 0.0752(18) 0.0473(16) -0.0029(13) 0.0092(13) -0.0468(15)
C22 0.0444(16) 0.0673(18) 0.083(2) 0.0065(16) 0.0056(14) 0.0181(13)
C20 0.0394(15) 0.0691(18) 0.077(2) 0.0028(15) -0.0066(13) -0.0063(13)
C21 0.0345(16) 0.083(2) 0.115(3) 0.007(2) -0.0032(16) 0.0077(14)

loop_
_atom_type_symbol
_atom_type_description
_atom_type_scat_dispersion_real
_atom_type_scat_dispersion_imag
_atom_type_scat_source
C C 0.0033 0.0016 'International Tables Vol C Tables 4.2.6.8 and 6.1.1.4'
H H 0.0000 0.0000 'International Tables Vol C Tables 4.2.6.8 and 6.1.1.4'
Co Co 0.3494 0.9721 'International Tables Vol C Tables 4.2.6.8 and 6.1.1.4'
N N 0.0061 0.0033 'International Tables Vol C Tables 4.2.6.8 and 6.1.1.4'
O O 0.0106 0.0060 'International Tables Vol C Tables 4.2.6.8 and 6.1.1.4'

loop_
_geom_angle_atom_site_label_1
_geom_angle_atom_site_label_2
_geom_angle_atom_site_label_3
_geom_angle
_geom_angle_site_symmetry_1
_geom_angle_site_symmetry_3
_geom_angle_publ_flag
O1 Co1 O1 101.58(12) 2_556 . ?
O1 Co1 N1 113.65(8) 2_556 . ?
O1 Co1 N1 106.88(7) . . ?
O1 Co1 N1 106.88(7) 2_556 2_556 ?
O1 Co1 N1 113.65(8) . 2_556 ?
N1 Co1 N1 113.69(11) . 2_556 ?
O5 Co2 O5 161.33(10) 4_656 3_455 ?
O5 Co2 N3 93.42(7) 4_656 . ?
O5 Co2 N3 99.70(7) 3_455 . ?
O5 Co2 N3 99.70(7) 4_656 2_656 ?
O5 Co2 N3 93.42(7) 3_455 2_656 ?
N3 Co2 N3 90.64(11) . 2_656 ?
O5 Co2 O4 60.51(8) 4_656 4_656 ?
O5 Co2 O4 107.25(8) 3_455 4_656 ?
N3 Co2 O4 153.05(8) . 4_656 ?
N3 Co2 O4 87.54(8) 2_656 4_656 ?
O5 Co2 O4 107.25(8) 4_656 3_455 ?
O5 Co2 O4 60.51(8) 3_455 3_455 ?
N3 Co2 O4 87.54(8) . 3_455 ?
N3 Co2 O4 153.05(8) 2_656 3_455 ?
O4 Co2 O4 105.77(11) 4_656 3_455 ?
O5 Co2 C14 30.49(8) 4_656 4_656 ?
O5 Co2 C14 136.41(8) 3_455 4_656 ?
N3 Co2 C14 123.35(9) . 4_656 ?
N3 Co2 C14 92.63(8) 2_656 4_656 ?
O4 Co2 C14 30.09(8) 4_656 4_656 ?
O4 Co2 C14 110.73(8) 3_455 4_656 ?
O5 Co2 C14 136.41(8) 4_656 3_455 ?
O5 Co2 C14 30.49(8) 3_455 3_455 ?
N3 Co2 C14 92.63(8) . 3_455 ?
N3 Co2 C14 123.36(9) 2_656 3_455 ?
O4 Co2 C14 110.73(7) 4_656 3_455 ?
O4 Co2 C14 30.09(8) 3_455 3_455 ?
C14 Co2 C14 129.87(11) 4_656 3_455 ?
C1 O1 Co1 111.21(15) . . ?
C14 O5 Co2 92.73(17) . 3_545 ?
C9 O3 C5 118.21(18) . . ?
C17 N1 C18 106.11(18) . . ?
C17 N1 Co1 127.76(16) . . ?
C18 N1 Co1 125.15(14) . . ?
C14 O4 Co2 86.26(14) . 3_545 ?
C28 N3 C27 116.9(2) . . ?
C28 N3 Co2 122.54(15) . . ?
C27 N3 Co2 120.52(17) . . ?
C17 N2 C19 107.40(18) . . ?
C17 N2 C24 128.2(2) . . ?
C19 N2 C24 123.2(2) . . ?
C4 C5 C6 121.3(2) . . ?
C4 C5 O3 117.9(2) . . ?
C6 C5 O3 120.6(2) . . ?
C7 C2 C3 119.16(19) . . ?
C7 C2 C1 121.5(2) . . ?
C3 C2 C1 119.3(2) . . ?
C2 C7 C6 119.9(2) . . ?
C23 C18 C19 120.4(2) . . ?
C23 C18 N1 131.1(2) . . ?
C19 C18 N1 108.5(2) . . ?
C11 C12 C13 118.7(2) . . ?
C11 C12 C14 121.2(2) . . ?
C13 C12 C14 120.0(2) . . ?
C8 C9 O3 124.74(19) . . ?
C8 C9 C10 120.7(2) . . ?
O3 C9 C10 114.6(2) . . ?
C12 C11 C10 121.3(2) . . ?
C5 C6 C7 119.6(2) . . ?
C5 C4 C3 119.1(2) . . ?
C4 C3 C2 120.9(2) . . ?
N1 C17 N2 111.8(2) . . ?
N1 C17 C16 124.0(2) . . ?
N2 C17 C16 123.8(2) . . ?
C11 C10 C9 118.9(2) . . ?
O2 C1 O1 124.1(2) . . ?
O2 C1 C2 120.0(2) . . ?
O1 C1 C2 115.9(2) . . ?
C26 C25 C29 117.9(2) . . ?
C26 C25 C24 123.8(2) . . ?
C29 C25 C24 118.3(2) . . ?
N2 C19 C20 131.7(2) . . ?
N2 C19 C18 106.1(2) . . ?
C20 C19 C18 122.2(3) . . ?
N3 C28 C29 123.5(2) . . ?
O4 C14 O5 120.2(2) . . ?
O4 C14 C12 121.0(2) . . ?
O5 C14 C12 118.8(3) . . ?
O4 C14 Co2 63.65(13) . 3_545 ?
O5 C14 Co2 56.77(12) . 3_545 ?
C12 C14 Co2 172.81(17) . 3_545 ?
C22 C23 C18 116.8(2) . . ?
C25 C29 C28 118.8(2) . . ?
C9 C8 C13 119.5(2) . . ?
C12 C13 C8 120.9(2) . . ?
C16 C15 C16 114.4(3) 2_556 . ?
C17 C16 C15 112.55(18) . . ?
N2 C24 C25 114.5(2) . . ?
N3 C27 C26 123.2(3) . . ?
C27 C26 C25 119.8(2) . . ?
C23 C22 C21 122.1(3) . . ?
C21 C20 C19 116.8(3) . . ?
C20 C21 C22 121.7(3) . . ?

loop_
_geom_bond_atom_site_label_1
_geom_bond_atom_site_label_2
_geom_bond_distance
_geom_bond_site_symmetry_2
_geom_bond_publ_flag
Co1 O1 1.9539(16) 2_556 ?
Co1 O1 1.9539(16) . ?
Co1 N1 2.0359(18) . ?
Co1 N1 2.0360(18) 2_556 ?
Co2 O5 2.0844(19) 4_656 ?
Co2 O5 2.0844(19) 3_455 ?
Co2 N3 2.1053(18) . ?
Co2 N3 2.1053(18) 2_656 ?
Co2 O4 2.2351(18) 4_656 ?
Co2 O4 2.2350(17) 3_455 ?
Co2 C14 2.489(2) 4_656 ?
Co2 C14 2.489(2) 3_455 ?
O1 C1 1.289(3) . ?
O5 C14 1.264(3) . ?
O3 C9 1.381(3) . ?
O3 C5 1.404(2) . ?
O2 C1 1.230(3) . ?
N1 C17 1.322(3) . ?
N1 C18 1.403(3) . ?
O4 C14 1.251(3) . ?
N3 C28 1.327(3) . ?
N3 C27 1.332(3) . ?
N2 C17 1.359(3) . ?
N2 C19 1.386(3) . ?
N2 C24 1.459(3) . ?
C5 C4 1.365(4) . ?
C5 C6 1.371(3) . ?
C2 C7 1.382(3) . ?
C2 C3 1.384(3) . ?
C2 C1 1.507(3) . ?
C7 C6 1.390(3) . ?
C18 C23 1.385(3) . ?
C18 C19 1.390(3) . ?
C12 C11 1.378(4) . ?
C12 C13 1.389(3) . ?
C12 C14 1.500(3) . ?
C9 C8 1.366(4) . ?
C9 C10 1.400(3) . ?
C11 C10 1.385(3) . ?
C4 C3 1.380(3) . ?
C17 C16 1.485(3) . ?
C25 C26 1.373(4) . ?
C25 C29 1.374(3) . ?
C25 C24 1.501(3) . ?
C19 C20 1.390(4) . ?
C28 C29 1.387(3) . ?
C23 C22 1.382(4) . ?
C8 C13 1.392(3) . ?
C15 C16 1.523(3) 2_556 ?
C15 C16 1.523(3) . ?
C27 C26 1.370(3) . ?
C22 C21 1.383(4) . ?
C20 C21 1.357(4) . ?
